data_4078847
loop_
_publ_author_name
'Zamora, Matthew T.'
'Ferguson, Michael J.'
'McDonald, Robert'
'Cowie, Martin'

_publ_section_title
;
 Unsymmetrical Dicarbenes Based onN-Heterocyclic/Mesoionic Carbene
 Frameworks: A Stepwise Metalation Strategy for the Generation of a
 Dicarbene-Bridged Mixed-Metal Pd/Rh Complex
;
_journal_issue 15
_journal_name_full Organometallics
_journal_page_first 5463
_journal_paper_doi 10.1021/om3004543
_journal_volume 31
_journal_year 2012
_chemical_formula_moiety 'C22 H30 I2 N5 O2 Rh'
_chemical_formula_sum 'C22 H30 I2 N5 O2 Rh'
_chemical_formula_weight 753.22
_chemical_name_systematic
; 
 ? 
;
_space_group_IT_number 2
_symmetry_cell_setting triclinic
_symmetry_space_group_name_Hall '-P 1'
_symmetry_space_group_name_H-M 'P -1'
_atom_sites_solution_hydrogens geom
_atom_sites_solution_primary direct
_atom_sites_solution_secondary difmap
_audit_creation_method SHELXL-97
_cell_angle_alpha 76.4620(5)
_cell_angle_beta 72.6898(5)
_cell_angle_gamma 78.6303(5)
_cell_formula_units_Z 2
_cell_length_a 10.1647(5)
_cell_length_b 10.4449(5)
_cell_length_c 13.1034(6)
_cell_measurement_reflns_used 9930
_cell_measurement_temperature 173(2)
_cell_measurement_theta_max 27.48
_cell_measurement_theta_min 2.32
_cell_volume 1279.03(11)
_computing_cell_refinement 'Bruker SAINT'
_computing_data_collection 'Bruker APEX2'
_computing_data_reduction 'Bruker SAINT'
_computing_molecular_graphics 'Bruker SHELXTL'
_computing_publication_material 'Bruker SHELXTL'
_computing_structure_refinement 'SHELXL-97 (Sheldrick, 2008)'
_computing_structure_solution 'SHELXS-97 (Sheldrick, 2008)'
_diffrn_ambient_temperature 173(2)
_diffrn_measured_fraction_theta_full 0.992
_diffrn_measured_fraction_theta_max 0.992
_diffrn_measurement_device_type 'Bruker APEX-II CCD'
_diffrn_measurement_method '\w scans'
_diffrn_radiation_monochromator graphite
_diffrn_radiation_source 'fine-focus sealed tube'
_diffrn_radiation_type MoK\a
_diffrn_radiation_wavelength 0.71073
_diffrn_reflns_av_R_equivalents 0.0127
_diffrn_reflns_av_sigmaI/netI 0.0185
_diffrn_reflns_limit_h_max 13
_diffrn_reflns_limit_h_min -13
_diffrn_reflns_limit_k_max 13
_diffrn_reflns_limit_k_min -13
_diffrn_reflns_limit_l_max 16
_diffrn_reflns_limit_l_min -17
_diffrn_reflns_number 11340
_diffrn_reflns_theta_full 27.48
_diffrn_reflns_theta_max 27.48
_diffrn_reflns_theta_min 1.66
_exptl_absorpt_coefficient_mu 3.109
_exptl_absorpt_correction_T_max 0.8550
_exptl_absorpt_correction_T_min 0.4873
_exptl_absorpt_correction_type numerical
_exptl_absorpt_process_details 'SADABS (Sheldrick, 2008)'
_exptl_crystal_colour orange
_exptl_crystal_density_diffrn 1.956
_exptl_crystal_density_method 'not measured'
_exptl_crystal_description plate
_exptl_crystal_F_000 728
_exptl_crystal_size_max 0.27
_exptl_crystal_size_mid 0.25
_exptl_crystal_size_min 0.05
_refine_diff_density_max 0.533
_refine_diff_density_min -0.401
_refine_diff_density_rms 0.070
_refine_ls_extinction_method none
_refine_ls_goodness_of_fit_ref 1.036
_refine_ls_hydrogen_treatment constr
_refine_ls_matrix_type full
_refine_ls_number_parameters 292
_refine_ls_number_reflns 5814
_refine_ls_number_restraints 0
_refine_ls_restrained_S_all 1.036
_refine_ls_R_factor_all 0.0200
_refine_ls_R_factor_gt 0.0172
_refine_ls_shift/su_max 0.015
_refine_ls_shift/su_mean 0.000
_refine_ls_structure_factor_coef Fsqd
_refine_ls_weighting_details 'calc w=1/[\s^2^(Fo^2^)+(0.0211P)^2^+0.5336P] where P=(Fo^2^+2Fc^2^)/3'
_refine_ls_weighting_scheme calc
_refine_ls_wR_factor_gt 0.0424
_refine_ls_wR_factor_ref 0.0436
_reflns_number_gt 5305
_reflns_number_total 5814
_reflns_threshold_expression I>2\s(I)
_cod_data_source_file om3004543_si_003.cif
_cod_data_source_block 5b
_cod_depositor_comments
;
The following automatic conversions were performed:

'_symmetry_cell_setting' value 'Triclinic' changed to 'triclinic'
according to /home/saulius/struct/CIF-dictionaries/cif_core.dic
dictionary named 'cif_core.dic' version 2.4.2 from 2011-04-26.

Automatic conversion script
Id: cif_fix_values 1891 2012-01-12 08:04:46Z andrius 
;
_cod_database_code 4078847

loop_
_symmetry_equiv_pos_as_xyz
'x, y, z'
'-x, -y, -z'

loop_
_atom_site_label
_atom_site_type_symbol
_atom_site_fract_x
_atom_site_fract_y
_atom_site_fract_z
_atom_site_U_iso_or_equiv
_atom_site_adp_type
_atom_site_occupancy
_atom_site_symmetry_multiplicity
_atom_site_calc_flag
_atom_site_refinement_flags
I1 I 0.734603(15) 0.000995(13) 0.457184(12) 0.02934(4) Uani 1 1 d .
I2 I 0.874549(13) 0.485918(13) 0.311718(11) 0.02476(4) Uani 1 1 d .
Rh Rh 0.804992(14) 0.241288(14) 0.370322(12) 0.01753(4) Uani 1 1 d .
O1 O 0.95212(14) 0.17552(15) 0.22932(12) 0.0256(3) Uani 1 1 d .
O2 O 1.01745(14) 0.16566(15) 0.37631(12) 0.0277(3) Uani 1 1 d .
N1 N 0.60348(16) 0.31323(15) 0.22838(13) 0.0180(3) Uani 1 1 d .
N2 N 0.46793(16) 0.33957(16) 0.23092(13) 0.0206(3) Uani 1 1 d .
N3 N 0.40506(16) 0.33935(16) 0.33465(13) 0.0197(3) Uani 1 1 d .
N4 N 0.56465(16) 0.31003(16) 0.55997(13) 0.0208(3) Uani 1 1 d .
N5 N 0.76297(17) 0.28625(18) 0.59396(14) 0.0246(4) Uani 1 1 d .
C1 C 0.62838(19) 0.29541(18) 0.32878(15) 0.0170(4) Uani 1 1 d .
C2 C 0.49587(19) 0.31409(18) 0.39640(16) 0.0188(4) Uani 1 1 d .
C3 C 0.4518(2) 0.2997(2) 0.51645(16) 0.0254(4) Uani 1 1 d .
H3A H 0.3731 0.3697 0.5371 0.031 Uiso 1 1 calc R
H3B H 0.4189 0.2123 0.5490 0.031 Uiso 1 1 calc R
C4 C 0.7037(2) 0.28311(19) 0.51452(16) 0.0202(4) Uani 1 1 d .
C5 C 0.5388(2) 0.3268(2) 0.66625(16) 0.0258(4) Uani 1 1 d .
H5 H 0.4501 0.3451 0.7149 0.031 Uiso 1 1 calc R
C6 C 0.6622(2) 0.3122(2) 0.68726(17) 0.0282(5) Uani 1 1 d .
H6 H 0.6779 0.3184 0.7538 0.034 Uiso 1 1 calc R
C7 C 0.25276(19) 0.3622(2) 0.36850(18) 0.0262(4) Uani 1 1 d .
H7A H 0.2175 0.4119 0.3065 0.031 Uiso 1 1 calc R
H7B H 0.2220 0.4133 0.4273 0.031 Uiso 1 1 calc R
H7C H 0.2169 0.2766 0.3943 0.031 Uiso 1 1 calc R
C8 C 0.9124(2) 0.2610(3) 0.58532(18) 0.0363(6) Uani 1 1 d .
H8A H 0.9285 0.2740 0.6520 0.044 Uiso 1 1 calc R
H8B H 0.9604 0.3226 0.5229 0.044 Uiso 1 1 calc R
H8C H 0.9483 0.1693 0.5752 0.044 Uiso 1 1 calc R
C9 C 1.0458(2) 0.1440(2) 0.28042(18) 0.0253(4) Uani 1 1 d .
C10 C 1.1882(2) 0.0814(3) 0.2279(2) 0.0406(6) Uani 1 1 d .
H10A H 1.1809 0.0227 0.1820 0.049 Uiso 1 1 calc R
H10B H 1.2328 0.0294 0.2843 0.049 Uiso 1 1 calc R
H10C H 1.2441 0.1509 0.1832 0.049 Uiso 1 1 calc R
C11 C 0.69869(19) 0.3029(2) 0.12130(15) 0.0197(4) Uani 1 1 d .
C12 C 0.7371(2) 0.1772(2) 0.09245(17) 0.0235(4) Uani 1 1 d .
C13 C 0.8219(2) 0.1714(2) -0.01212(18) 0.0300(5) Uani 1 1 d .
H13 H 0.8512 0.0878 -0.0346 0.036 Uiso 1 1 calc R
C14 C 0.8640(2) 0.2841(2) -0.08344(17) 0.0294(5) Uani 1 1 d .
H14 H 0.9222 0.2774 -0.1542 0.035 Uiso 1 1 calc R
C15 C 0.8223(2) 0.4069(2) -0.05319(17) 0.0271(4) Uani 1 1 d .
H15 H 0.8514 0.4840 -0.1039 0.033 Uiso 1 1 calc R
C16 C 0.73817(19) 0.4197(2) 0.05058(16) 0.0204(4) Uani 1 1 d .
C17 C 0.6860(2) 0.0523(2) 0.16705(19) 0.0300(5) Uani 1 1 d .
H17 H 0.6434 0.0724 0.2419 0.036 Uiso 1 1 calc R
C18 C 0.8048(3) -0.0627(2) 0.1729(2) 0.0375(5) Uani 1 1 d .
H18A H 0.8738 -0.0371 0.2003 0.045 Uiso 1 1 calc R
H18B H 0.8489 -0.0832 0.1001 0.045 Uiso 1 1 calc R
H18C H 0.7677 -0.1412 0.2221 0.045 Uiso 1 1 calc R
C19 C 0.5726(3) 0.0137(3) 0.1289(2) 0.0443(6) Uani 1 1 d .
H19A H 0.5372 -0.0653 0.1786 0.053 Uiso 1 1 calc R
H19B H 0.6119 -0.0056 0.0553 0.053 Uiso 1 1 calc R
H19C H 0.4962 0.0875 0.1284 0.053 Uiso 1 1 calc R
C20 C 0.6914(2) 0.5558(2) 0.08241(17) 0.0233(4) Uani 1 1 d .
H20 H 0.6692 0.5422 0.1635 0.028 Uiso 1 1 calc R
C21 C 0.5593(2) 0.6250(2) 0.04881(19) 0.0324(5) Uani 1 1 d .
H21A H 0.4854 0.5685 0.0818 0.039 Uiso 1 1 calc R
H21B H 0.5782 0.6407 -0.0306 0.039 Uiso 1 1 calc R
H21C H 0.5295 0.7102 0.0737 0.039 Uiso 1 1 calc R
C22 C 0.8060(3) 0.6450(2) 0.0353(2) 0.0377(6) Uani 1 1 d .
H22A H 0.8886 0.6015 0.0601 0.045 Uiso 1 1 calc R
H22B H 0.7732 0.7302 0.0599 0.045 Uiso 1 1 calc R
H22C H 0.8296 0.6604 -0.0444 0.045 Uiso 1 1 calc R

loop_
_atom_site_aniso_label
_atom_site_aniso_U_11
_atom_site_aniso_U_22
_atom_site_aniso_U_33
_atom_site_aniso_U_23
_atom_site_aniso_U_13
_atom_site_aniso_U_12
I1 0.03041(8) 0.02133(7) 0.03520(8) -0.00064(6) -0.01062(6) -0.00354(5)
I2 0.02090(7) 0.02591(7) 0.02692(8) -0.00347(5) -0.00415(5) -0.00705(5)
Rh 0.01323(7) 0.02146(8) 0.01760(8) -0.00475(6) -0.00320(6) -0.00173(5)
O1 0.0183(7) 0.0335(8) 0.0249(8) -0.0099(6) -0.0043(6) 0.0001(6)
O2 0.0183(7) 0.0374(8) 0.0275(8) -0.0074(7) -0.0076(6) -0.0001(6)
N1 0.0151(7) 0.0196(8) 0.0192(8) -0.0050(6) -0.0041(6) -0.0010(6)
N2 0.0142(7) 0.0241(8) 0.0226(9) -0.0039(7) -0.0046(6) -0.0017(6)
N3 0.0145(8) 0.0211(8) 0.0220(8) -0.0045(7) -0.0027(6) -0.0019(6)
N4 0.0192(8) 0.0238(8) 0.0180(8) -0.0052(7) -0.0012(6) -0.0039(6)
N5 0.0229(9) 0.0333(9) 0.0182(8) -0.0061(7) -0.0046(7) -0.0048(7)
C1 0.0171(9) 0.0155(8) 0.0182(9) -0.0041(7) -0.0030(7) -0.0033(7)
C2 0.0170(9) 0.0170(9) 0.0228(10) -0.0043(7) -0.0048(7) -0.0027(7)
C3 0.0177(9) 0.0373(12) 0.0212(10) -0.0084(9) -0.0008(8) -0.0068(8)
C4 0.0216(9) 0.0196(9) 0.0194(10) -0.0017(7) -0.0058(8) -0.0044(7)
C5 0.0267(10) 0.0297(11) 0.0178(10) -0.0080(8) 0.0014(8) -0.0037(8)
C6 0.0336(11) 0.0339(12) 0.0185(10) -0.0087(9) -0.0054(9) -0.0054(9)
C7 0.0149(9) 0.0307(11) 0.0306(11) -0.0046(9) -0.0039(8) -0.0020(8)
C8 0.0250(11) 0.0604(16) 0.0267(12) -0.0117(11) -0.0108(9) -0.0029(11)
C9 0.0178(9) 0.0276(11) 0.0285(11) -0.0048(9) -0.0043(8) -0.0015(8)
C10 0.0248(12) 0.0524(15) 0.0376(14) -0.0109(12) -0.0038(10) 0.0068(10)
C11 0.0146(9) 0.0274(10) 0.0179(9) -0.0069(8) -0.0037(7) -0.0025(7)
C12 0.0201(10) 0.0257(10) 0.0254(11) -0.0085(8) -0.0048(8) -0.0017(8)
C13 0.0267(11) 0.0321(12) 0.0323(12) -0.0172(10) -0.0040(9) 0.0008(9)
C14 0.0240(10) 0.0430(13) 0.0203(10) -0.0124(9) 0.0000(8) -0.0038(9)
C15 0.0217(10) 0.0362(12) 0.0220(11) -0.0038(9) -0.0027(8) -0.0074(9)
C16 0.0170(9) 0.0252(10) 0.0203(10) -0.0040(8) -0.0068(7) -0.0035(7)
C17 0.0326(12) 0.0218(10) 0.0340(12) -0.0085(9) -0.0046(9) -0.0030(9)
C18 0.0409(13) 0.0273(12) 0.0466(15) -0.0131(11) -0.0145(11) 0.0021(10)
C19 0.0355(13) 0.0358(13) 0.0629(18) -0.0061(12) -0.0138(12) -0.0105(11)
C20 0.0276(10) 0.0234(10) 0.0195(10) -0.0039(8) -0.0063(8) -0.0049(8)
C21 0.0359(12) 0.0297(12) 0.0327(12) -0.0087(10) -0.0127(10) 0.0018(9)
C22 0.0432(14) 0.0341(13) 0.0387(14) -0.0058(10) -0.0082(11) -0.0175(11)

loop_
_atom_type_symbol
_atom_type_description
_atom_type_scat_dispersion_real
_atom_type_scat_dispersion_imag
_atom_type_scat_source
C C 0.0033 0.0016 'International Tables Vol C Tables 4.2.6.8 and 6.1.1.4'
H H 0.0000 0.0000 'International Tables Vol C Tables 4.2.6.8 and 6.1.1.4'
N N 0.0061 0.0033 'International Tables Vol C Tables 4.2.6.8 and 6.1.1.4'
O O 0.0106 0.0060 'International Tables Vol C Tables 4.2.6.8 and 6.1.1.4'
Rh Rh -1.1178 0.9187 'International Tables Vol C Tables 4.2.6.8 and 6.1.1.4'
I I -0.4742 1.8119 'International Tables Vol C Tables 4.2.6.8 and 6.1.1.4'

loop_
_geom_angle_atom_site_label_1
_geom_angle_atom_site_label_2
_geom_angle_atom_site_label_3
_geom_angle
C4 Rh C1 87.79(8)
C4 Rh O1 167.39(7)
C1 Rh O1 104.57(7)
C4 Rh O2 106.71(7)
C1 Rh O2 165.36(7)
O1 Rh O2 60.86(5)
C4 Rh I1 84.55(5)
C1 Rh I1 89.64(5)
O1 Rh I1 92.91(4)
O2 Rh I1 89.72(4)
C4 Rh I2 88.21(5)
C1 Rh I2 93.98(5)
O1 Rh I2 93.32(4)
O2 Rh I2 88.63(4)
I1 Rh I2 171.778(8)
C9 O1 Rh 89.94(12)
C9 O2 Rh 89.79(12)
N2 N1 C1 113.79(15)
N2 N1 C11 115.15(15)
C1 N1 C11 131.00(15)
N3 N2 N1 103.56(15)
N2 N3 C2 112.40(15)
N2 N3 C7 118.70(16)
C2 N3 C7 128.88(17)
C4 N4 C5 110.86(17)
C4 N4 C3 127.35(17)
C5 N4 C3 120.86(16)
C4 N5 C6 110.77(17)
C4 N5 C8 125.40(17)
C6 N5 C8 123.79(18)
N1 C1 C2 102.42(16)
N1 C1 Rh 129.61(13)
C2 C1 Rh 127.77(15)
N3 C2 C1 107.83(17)
N3 C2 C3 123.11(17)
C1 C2 C3 128.88(18)
N4 C3 C2 111.87(16)
N5 C4 N4 104.28(17)
N5 C4 Rh 125.36(14)
N4 C4 Rh 130.32(14)
C6 C5 N4 106.91(18)
C5 C6 N5 107.16(18)
O2 C9 O1 119.37(18)
O2 C9 C10 120.30(19)
O1 C9 C10 120.3(2)
C16 C11 C12 123.54(18)
C16 C11 N1 118.34(18)
C12 C11 N1 117.95(17)
C13 C12 C11 116.71(19)
C13 C12 C17 120.06(19)
C11 C12 C17 123.18(18)
C14 C13 C12 121.3(2)
C13 C14 C15 120.60(19)
C14 C15 C16 121.1(2)
C15 C16 C11 116.76(19)
C15 C16 C20 120.57(18)
C11 C16 C20 122.66(18)
C12 C17 C18 111.95(18)
C12 C17 C19 109.47(19)
C18 C17 C19 110.96(19)
C16 C20 C22 111.94(18)
C16 C20 C21 111.66(17)
C22 C20 C21 110.15(18)

loop_
_geom_bond_atom_site_label_1
_geom_bond_atom_site_label_2
_geom_bond_distance
I1 Rh 2.6444(2)
I2 Rh 2.6625(2)
Rh C4 1.968(2)
Rh C1 1.9687(18)
Rh O1 2.1603(14)
Rh O2 2.1664(14)
O1 C9 1.272(2)
O2 C9 1.267(3)
N1 N2 1.343(2)
N1 C1 1.376(2)
N1 C11 1.462(2)
N2 N3 1.318(2)
N3 C2 1.351(2)
N3 C7 1.465(2)
N4 C4 1.361(2)
N4 C5 1.384(3)
N4 C3 1.456(3)
N5 C4 1.358(3)
N5 C6 1.385(3)
N5 C8 1.464(3)
C1 C2 1.380(3)
C2 C3 1.481(3)
C5 C6 1.336(3)
C9 C10 1.497(3)
C11 C16 1.397(3)
C11 C12 1.401(3)
C12 C13 1.393(3)
C12 C17 1.515(3)
C13 C14 1.374(3)
C14 C15 1.381(3)
C15 C16 1.395(3)
C16 C20 1.521(3)
C17 C18 1.532(3)
C17 C19 1.537(3)
C20 C22 1.529(3)
C20 C21 1.530(3)

loop_
_geom_torsion_atom_site_label_1
_geom_torsion_atom_site_label_2
_geom_torsion_atom_site_label_3
_geom_torsion_atom_site_label_4
_geom_torsion
C4 Rh O1 C9 -8.9(3)
C1 Rh O1 C9 -177.28(12)
O2 Rh O1 C9 1.17(11)
I1 Rh O1 C9 -86.90(11)
I2 Rh O1 C9 87.74(11)
C4 Rh O2 C9 176.54(12)
C1 Rh O2 C9 4.8(3)
O1 Rh O2 C9 -1.17(11)
I1 Rh O2 C9 92.31(12)
I2 Rh O2 C9 -95.74(12)
C1 N1 N2 N3 0.4(2)
C11 N1 N2 N3 177.95(15)
N1 N2 N3 C2 0.0(2)
N1 N2 N3 C7 -178.61(16)
N2 N1 C1 C2 -0.6(2)
C11 N1 C1 C2 -177.70(18)
N2 N1 C1 Rh 174.51(13)
C11 N1 C1 Rh -2.6(3)
C4 Rh C1 N1 171.36(17)
O1 Rh C1 N1 -11.17(18)
O2 Rh C1 N1 -16.6(4)
I1 Rh C1 N1 -104.08(16)
I2 Rh C1 N1 83.31(16)
C4 Rh C1 C2 -14.71(17)
O1 Rh C1 C2 162.75(16)
O2 Rh C1 C2 157.4(2)
I1 Rh C1 C2 69.85(16)
I2 Rh C1 C2 -102.76(16)
N2 N3 C2 C1 -0.4(2)
C7 N3 C2 C1 178.08(18)
N2 N3 C2 C3 -175.94(18)
C7 N3 C2 C3 2.5(3)
N1 C1 C2 N3 0.56(19)
Rh C1 C2 N3 -174.65(13)
N1 C1 C2 C3 175.76(19)
Rh C1 C2 C3 0.5(3)
C4 N4 C3 C2 -25.5(3)
C5 N4 C3 C2 166.60(17)
N3 C2 C3 N4 -164.01(17)
C1 C2 C3 N4 21.4(3)
C6 N5 C4 N4 1.1(2)
C8 N5 C4 N4 178.91(19)
C6 N5 C4 Rh -176.89(14)
C8 N5 C4 Rh 0.9(3)
C5 N4 C4 N5 -1.2(2)
C3 N4 C4 N5 -170.11(18)
C5 N4 C4 Rh 176.64(15)
C3 N4 C4 Rh 7.7(3)
C1 Rh C4 N5 -171.29(17)
O1 Rh C4 N5 20.0(4)
O2 Rh C4 N5 10.79(18)
I1 Rh C4 N5 98.86(16)
I2 Rh C4 N5 -77.24(16)
C1 Rh C4 N4 11.28(18)
O1 Rh C4 N4 -157.4(2)
O2 Rh C4 N4 -166.64(16)
I1 Rh C4 N4 -78.57(17)
I2 Rh C4 N4 105.33(17)
C4 N4 C5 C6 0.9(2)
C3 N4 C5 C6 170.62(18)
N4 C5 C6 N5 -0.2(2)
C4 N5 C6 C5 -0.6(2)
C8 N5 C6 C5 -178.5(2)
Rh O2 C9 O1 1.99(19)
Rh O2 C9 C10 -177.82(19)
Rh O1 C9 O2 -2.00(19)
Rh O1 C9 C10 177.81(19)
N2 N1 C11 C16 84.1(2)
C1 N1 C11 C16 -98.8(2)
N2 N1 C11 C12 -91.3(2)
C1 N1 C11 C12 85.8(2)
C16 C11 C12 C13 1.5(3)
N1 C11 C12 C13 176.67(17)
C16 C11 C12 C17 -175.77(18)
N1 C11 C12 C17 -0.6(3)
C11 C12 C13 C14 -0.8(3)
C17 C12 C13 C14 176.6(2)
C12 C13 C14 C15 -0.3(3)
C13 C14 C15 C16 0.8(3)
C14 C15 C16 C11 -0.1(3)
C14 C15 C16 C20 -179.16(19)
C12 C11 C16 C15 -1.1(3)
N1 C11 C16 C15 -176.25(16)
C12 C11 C16 C20 177.95(18)
N1 C11 C16 C20 2.8(3)
C13 C12 C17 C18 50.0(3)
C11 C12 C17 C18 -132.8(2)
C13 C12 C17 C19 -73.5(3)
C11 C12 C17 C19 103.7(2)
C15 C16 C20 C22 -38.3(3)
C11 C16 C20 C22 142.7(2)
C15 C16 C20 C21 85.8(2)
C11 C16 C20 C21 -93.3(2)
